data_1554615
loop_
_publ_author_name
'Dubrawski, Zachary'
'Heidebrecht, Joshua'
'Puerta Lombardi, Braulio M.'
'Hyla, Alexander S.'
'Willkomm, Janina'
'Radford, Chase L.'
'Lin, Jian-Bin'
'Welch, Gregory C.'
'Ponnurangam, Sathish'
'Roesler, Roland'
'Prokopchuk, Demyan E.'
'Piers, Warren E.'

_publ_section_title
;
 Ligand-centered electrochemical processes enable CO2 reduction with a
 nickel bis(triazapentadienyl) complex
;
_journal_issue 5
_journal_name_full 'Sustainable Energy &amp; Fuels'
_journal_page_first 1172
_journal_paper_doi 10.1039/C8SE00623G
_journal_volume 3
_journal_year 2019
_chemical_formula_moiety 'C24 H20 N10 Ni'
_chemical_formula_sum 'C24 H20 N10 Ni'
_chemical_formula_weight 507.21
_chemical_name_common Ni(TAPPy)2
_space_group_crystal_system monoclinic
_space_group_IT_number 14
_space_group_name_Hall '-P 2yn'
_space_group_name_H-M_alt 'P 1 21/n 1'
_atom_sites_solution_hydrogens mixed
_atom_sites_solution_primary dual
_audit_creation_date 2018-08-01
_audit_creation_method
;
Olex2 1.2
(compiled 2018.05.29 svn.r3508 for OlexSys, GUI svn.r5506)
;
_audit_update_record
;
2018-12-14 deposited with the CCDC.	2019-03-21 downloaded from the CCDC.
;
_cell_angle_alpha 90
_cell_angle_beta 101.096(6)
_cell_angle_gamma 90
_cell_formula_units_Z 2
_cell_length_a 7.7492(13)
_cell_length_b 16.392(2)
_cell_length_c 8.8505(14)
_cell_measurement_reflns_used 1314
_cell_measurement_temperature 173
_cell_measurement_theta_max 20.30
_cell_measurement_theta_min 2.95
_cell_volume 1103.2(3)
_computing_molecular_graphics 'Olex2 (Dolomanov et al., 2009)'
_computing_publication_material 'Olex2 (Dolomanov et al., 2009)'
_computing_structure_refinement 'XL (Sheldrick, 2008)'
_computing_structure_solution 'ShelXT (Sheldrick, 2015)'
_diffrn_ambient_temperature 173
_diffrn_measured_fraction_theta_full 0.997
_diffrn_measured_fraction_theta_max 0.998
_diffrn_measurement_device_type 'Bruker APEX-II CCD'
_diffrn_measurement_method '\f and \w scans'
_diffrn_radiation_type MoK\a
_diffrn_radiation_wavelength 0.71073
_diffrn_reflns_av_R_equivalents 0.0856
_diffrn_reflns_av_unetI/netI 0.0594
_diffrn_reflns_Laue_measured_fraction_full 0.997
_diffrn_reflns_Laue_measured_fraction_max 0.998
_diffrn_reflns_limit_h_max 9
_diffrn_reflns_limit_h_min -9
_diffrn_reflns_limit_k_max 20
_diffrn_reflns_limit_k_min -20
_diffrn_reflns_limit_l_max 10
_diffrn_reflns_limit_l_min -10
_diffrn_reflns_number 14166
_diffrn_reflns_point_group_measured_fraction_full 0.997
_diffrn_reflns_point_group_measured_fraction_max 0.998
_diffrn_reflns_theta_full 25.242
_diffrn_reflns_theta_max 25.992
_diffrn_reflns_theta_min 3.436
_diffrn_standards_number 0
_exptl_absorpt_coefficient_mu 0.916
_exptl_absorpt_correction_T_max 0.7459
_exptl_absorpt_correction_T_min 0.6476
_exptl_absorpt_correction_type multi-scan
_exptl_absorpt_process_details
;
SADABS-2016/2 (Bruker,2016/2) was used for absorption correction.
wR2(int) was 0.0689 before and 0.0604 after correction.
The Ratio of minimum to maximum transmission is 0.8682.
The \l/2 correction factor is Not present.
;
_exptl_crystal_colour yellow
_exptl_crystal_colour_primary yellow
_exptl_crystal_density_diffrn 1.527
_exptl_crystal_description block
_exptl_crystal_F_000 524
_exptl_crystal_recrystallization_method 'Re-crystallisation from solvent: THF;Hexanes'
_exptl_crystal_size_max 0.2
_exptl_crystal_size_mid 0.1
_exptl_crystal_size_min 0.1
_refine_diff_density_max 0.290
_refine_diff_density_min -0.358
_refine_diff_density_rms 0.068
_refine_ls_extinction_method none
_refine_ls_goodness_of_fit_ref 1.051
_refine_ls_hydrogen_treatment constr
_refine_ls_matrix_type full
_refine_ls_number_parameters 160
_refine_ls_number_reflns 2158
_refine_ls_number_restraints 0
_refine_ls_restrained_S_all 1.051
_refine_ls_R_factor_all 0.0734
_refine_ls_R_factor_gt 0.0394
_refine_ls_shift/su_max 0.000
_refine_ls_shift/su_mean 0.000
_refine_ls_structure_factor_coef Fsqd
_refine_ls_weighting_details 'w=1/[\s^2^(Fo^2^)+(0.0253P)^2^+0.7669P] where P=(Fo^2^+2Fc^2^)/3'
_refine_ls_weighting_scheme calc
_refine_ls_wR_factor_gt 0.0746
_refine_ls_wR_factor_ref 0.0878
_reflns_Friedel_coverage 0.000
_reflns_number_gt 1542
_reflns_number_total 2158
_reflns_threshold_expression 'I > 2\s(I)'
_cod_data_source_file c8se00623g2.cif
_cod_data_source_block 180727zack_0m_a
_cod_database_code 1554615
_shelx_shelxl_version_number 2014/7
_shelx_space_group_comment
;
The symmetry employed for this shelxl refinement is uniquely defined
by the following loop, which should always be used as a source of
symmetry information in preference to the above space-group names.
They are only intended as comments.
;
_shelx_estimated_absorpt_t_max 0.914
_shelx_estimated_absorpt_t_min 0.838
_olex2_refinement_description
;
1. Fixed Uiso
 At 1.2 times of:
  All C(H) groups, All N(H) groups
2.a Riding coordinates:
 N1(H1), N3(H3)
2.b Aromatic/amide H refined with riding coordinates:
 C3(H3A), C4(H4), C5(H5), C6(H6), C9(H9), C10(H10), C11(H11), C12(H12)
;
_olex2_submission_special_instructions 'No special instructions were received'

loop_
_space_group_symop_operation_xyz
'x, y, z'
'-x+1/2, y+1/2, -z+1/2'
'-x, -y, -z'
'x-1/2, -y-1/2, z-1/2'

loop_
_atom_site_label
_atom_site_type_symbol
_atom_site_fract_x
_atom_site_fract_y
_atom_site_fract_z
_atom_site_U_iso_or_equiv
_atom_site_adp_type
_atom_site_occupancy
_atom_site_site_symmetry_order
_atom_site_calc_flag
_atom_site_refinement_flags_posn
_atom_site_refinement_flags_adp
_atom_site_refinement_flags_occupancy
Ni1 Ni 0.5000 0.5000 1.0000 0.02058(16) Uani 1 2 d S T P
N1 N 0.5923(3) 0.40962(13) 0.9231(3) 0.0235(6) Uani 1 1 d . . .
H1 H 0.7068 0.3955 0.9409 0.028 Uiso 1 1 d R . .
N2 N 0.3472(3) 0.35748(14) 0.7475(3) 0.0253(6) Uani 1 1 d . . .
N3 N 0.2876(3) 0.47879(13) 0.8724(3) 0.0247(6) Uani 1 1 d . . .
H3 H 0.1932 0.5081 0.8608 0.030 Uiso 1 1 d R . .
N4 N 0.7935(3) 0.29008(15) 0.8419(3) 0.0292(6) Uani 1 1 d . . .
N5 N -0.0489(3) 0.47330(14) 0.7184(3) 0.0314(6) Uani 1 1 d . . .
C1 C 0.5149(4) 0.35666(16) 0.8216(3) 0.0230(7) Uani 1 1 d . . .
C2 C 0.2439(4) 0.41925(17) 0.7742(3) 0.0234(7) Uani 1 1 d . . .
C3 C 0.8955(4) 0.2319(2) 0.8016(4) 0.0375(8) Uani 1 1 d . . .
H3A H 1.0173 0.2326 0.8461 0.045 Uiso 1 1 calc R . .
C4 C 0.8339(5) 0.17075(19) 0.6989(4) 0.0381(9) Uani 1 1 d . . .
H4 H 0.9122 0.1312 0.6717 0.046 Uiso 1 1 calc R . .
C5 C 0.6577(5) 0.16780(18) 0.6362(4) 0.0370(8) Uani 1 1 d . . .
H5 H 0.6112 0.1257 0.5664 0.044 Uiso 1 1 calc R . .
C6 C 0.5497(4) 0.22755(17) 0.6770(3) 0.0302(7) Uani 1 1 d . . .
H6 H 0.4270 0.2272 0.6360 0.036 Uiso 1 1 calc R . .
C7 C 0.6229(4) 0.28783(17) 0.7784(3) 0.0232(7) Uani 1 1 d . . .
C8 C 0.0619(4) 0.41857(17) 0.6798(3) 0.0247(7) Uani 1 1 d . . .
C9 C 0.0154(4) 0.36501(19) 0.5584(4) 0.0317(8) Uani 1 1 d . . .
H9 H 0.0979 0.3267 0.5343 0.038 Uiso 1 1 calc R . .
C10 C -0.1534(4) 0.3682(2) 0.4729(4) 0.0382(8) Uani 1 1 d . . .
H10 H -0.1889 0.3324 0.3882 0.046 Uiso 1 1 calc R . .
C11 C -0.2686(4) 0.4238(2) 0.5122(4) 0.0372(8) Uani 1 1 d . . .
H11 H -0.3858 0.4271 0.4558 0.045 Uiso 1 1 calc R . .
C12 C -0.2113(4) 0.47487(19) 0.6349(4) 0.0364(8) Uani 1 1 d . . .
H12 H -0.2921 0.5134 0.6616 0.044 Uiso 1 1 calc R . .

loop_
_atom_site_aniso_label
_atom_site_aniso_U_11
_atom_site_aniso_U_22
_atom_site_aniso_U_33
_atom_site_aniso_U_23
_atom_site_aniso_U_13
_atom_site_aniso_U_12
Ni1 0.0219(3) 0.0190(3) 0.0201(3) -0.0021(3) 0.0022(2) -0.0015(3)
N1 0.0213(13) 0.0234(13) 0.0250(14) -0.0040(11) 0.0023(11) 0.0001(10)
N2 0.0237(14) 0.0239(13) 0.0273(15) -0.0052(11) 0.0022(11) 0.0005(11)
N3 0.0219(13) 0.0219(14) 0.0291(14) -0.0023(10) 0.0020(11) 0.0010(10)
N4 0.0333(16) 0.0264(14) 0.0263(15) -0.0013(11) 0.0015(12) 0.0093(12)
N5 0.0254(15) 0.0269(14) 0.0398(17) -0.0011(11) 0.0010(12) -0.0026(11)
C1 0.0289(17) 0.0198(15) 0.0205(16) 0.0011(12) 0.0055(13) -0.0015(13)
C2 0.0254(17) 0.0235(15) 0.0213(16) 0.0011(13) 0.0043(13) -0.0051(13)
C3 0.037(2) 0.0385(19) 0.035(2) -0.0023(16) 0.0021(16) 0.0119(16)
C4 0.051(2) 0.0276(18) 0.038(2) -0.0026(15) 0.0136(18) 0.0117(16)
C5 0.056(2) 0.0253(17) 0.031(2) -0.0070(15) 0.0104(17) -0.0014(16)
C6 0.038(2) 0.0268(17) 0.0249(18) -0.0031(14) 0.0045(15) 0.0008(14)
C7 0.0320(18) 0.0222(16) 0.0147(16) 0.0011(12) 0.0025(13) 0.0010(13)
C8 0.0243(17) 0.0245(16) 0.0256(17) 0.0025(13) 0.0051(13) -0.0050(13)
C9 0.0275(18) 0.0370(18) 0.0300(18) -0.0080(14) 0.0038(15) -0.0051(14)
C10 0.032(2) 0.052(2) 0.0288(19) -0.0091(16) 0.0021(15) -0.0121(17)
C11 0.0257(19) 0.046(2) 0.036(2) 0.0034(17) -0.0041(16) -0.0072(16)
C12 0.0271(18) 0.0318(18) 0.049(2) -0.0011(15) 0.0031(16) 0.0009(13)

loop_
_atom_type_symbol
_atom_type_description
_atom_type_scat_dispersion_real
_atom_type_scat_dispersion_imag
_atom_type_scat_source
C C 0.0033 0.0016 'International Tables Vol C Tables 4.2.6.8 and 6.1.1.4'
H H 0.0000 0.0000 'International Tables Vol C Tables 4.2.6.8 and 6.1.1.4'
N N 0.0061 0.0033 'International Tables Vol C Tables 4.2.6.8 and 6.1.1.4'
Ni Ni 0.3393 1.1124 'International Tables Vol C Tables 4.2.6.8 and 6.1.1.4'

loop_
_geom_angle_atom_site_label_1
_geom_angle_atom_site_label_2
_geom_angle_atom_site_label_3
_geom_angle
_geom_angle_site_symmetry_1
_geom_angle_site_symmetry_3
N1 Ni1 N1 180.0 . 3_667
N1 Ni1 N3 90.81(10) 3_667 .
N1 Ni1 N3 90.81(10) . 3_667
N1 Ni1 N3 89.19(10) 3_667 3_667
N1 Ni1 N3 89.19(10) . .
N3 Ni1 N3 180.00(13) 3_667 .
Ni1 N1 H1 125.8 . .
C1 N1 Ni1 129.1(2) . .
C1 N1 H1 104.8 . .
C1 N2 C2 118.6(2) . .
Ni1 N3 H3 127.1 . .
C2 N3 Ni1 129.5(2) . .
C2 N3 H3 103.4 . .
C3 N4 C7 117.3(3) . .
C8 N5 C12 117.3(3) . .
N1 C1 N2 127.1(3) . .
N1 C1 C7 118.0(3) . .
N2 C1 C7 114.8(2) . .
N2 C2 C8 115.3(2) . .
N3 C2 N2 126.5(3) . .
N3 C2 C8 118.2(3) . .
N4 C3 H3A 118.3 . .
N4 C3 C4 123.4(3) . .
C4 C3 H3A 118.3 . .
C3 C4 H4 120.5 . .
C5 C4 C3 119.0(3) . .
C5 C4 H4 120.5 . .
C4 C5 H5 120.8 . .
C4 C5 C6 118.4(3) . .
C6 C5 H5 120.8 . .
C5 C6 H6 120.5 . .
C5 C6 C7 118.9(3) . .
C7 C6 H6 120.5 . .
N4 C7 C1 115.4(3) . .
N4 C7 C6 122.9(3) . .
C6 C7 C1 121.7(3) . .
N5 C8 C2 116.0(3) . .
N5 C8 C9 122.9(3) . .
C9 C8 C2 121.1(3) . .
C8 C9 H9 120.6 . .
C10 C9 C8 118.7(3) . .
C10 C9 H9 120.6 . .
C9 C10 H10 120.6 . .
C11 C10 C9 118.8(3) . .
C11 C10 H10 120.6 . .
C10 C11 H11 120.7 . .
C10 C11 C12 118.7(3) . .
C12 C11 H11 120.7 . .
N5 C12 C11 123.6(3) . .
N5 C12 H12 118.2 . .
C11 C12 H12 118.2 . .

loop_
_geom_bond_atom_site_label_1
_geom_bond_atom_site_label_2
_geom_bond_distance
_geom_bond_site_symmetry_2
Ni1 N1 1.832(2) .
Ni1 N1 1.832(2) 3_667
Ni1 N3 1.841(2) 3_667
Ni1 N3 1.841(2) .
N1 H1 0.9010 .
N1 C1 1.308(3) .
N2 C1 1.338(4) .
N2 C2 1.339(3) .
N3 H3 0.8650 .
N3 C2 1.307(3) .
N4 C3 1.331(4) .
N4 C7 1.334(4) .
N5 C8 1.331(4) .
N5 C12 1.331(4) .
C1 C7 1.498(4) .
C2 C8 1.495(4) .
C3 H3A 0.9500 .
C3 C4 1.376(4) .
C4 H4 0.9500 .
C4 C5 1.372(5) .
C5 H5 0.9500 .
C5 C6 1.381(4) .
C6 H6 0.9500 .
C6 C7 1.381(4) .
C8 C9 1.381(4) .
C9 H9 0.9500 .
C9 C10 1.380(4) .
C10 H10 0.9500 .
C10 C11 1.367(4) .
C11 H11 0.9500 .
C11 C12 1.375(4) .
C12 H12 0.9500 .
